data_7011188
loop_
_publ_author_name
'Kunnari, Sari M.'
'Oilunkaniemi, Raija'
'Laitinen, Risto S.'
'Ahlgr\'en, Markku'

_publ_section_title
;
 An unexpected tetrahydrofuran ring opening: synthesis and structural
 characterization of Ph3PO(CH2)4TeBr4
;
_journal_issue 23
_journal_name_full 'Journal of the Chemical Society, Dalton Transactions'
_journal_page_first 3417
_journal_paper_doi 10.1039/b108790h
_journal_year 2001
_chemical_formula_sum 'C23 H25 Br4 Cl2 O P Te'
_chemical_formula_weight 866.54
_chemical_name_systematic
;
?
;
_space_group_IT_number 14
_symmetry_cell_setting monoclinic
_symmetry_space_group_name_Hall '-P 2yn'
_symmetry_space_group_name_H-M 'P 1 21/n 1'
_atom_sites_solution_hydrogens geom
_atom_sites_solution_primary direct
_atom_sites_solution_secondary difmap
_audit_creation_method SHELXL-97
_cell_angle_alpha 90.00
_cell_angle_beta 94.2167(13)
_cell_angle_gamma 90.00
_cell_formula_units_Z 4
_cell_length_a 9.4844(3)
_cell_length_b 13.9433(4)
_cell_length_c 21.7799(7)
_cell_measurement_temperature 120(2)
_cell_volume 2872.46(15)
_computing_structure_refinement 'SHELXL-97 (Sheldrick, 1997)'
_diffrn_ambient_temperature 120(2)
_diffrn_measured_fraction_theta_full 0.965
_diffrn_measured_fraction_theta_max 0.965
_diffrn_measurement_device_type 'Nonius Kappaccd'
_diffrn_measurement_method phi-rotation
_diffrn_radiation_monochromator graphite
_diffrn_radiation_source 'fine-focus sealed tube'
_diffrn_radiation_type MoK\a
_diffrn_radiation_wavelength 0.71073
_diffrn_reflns_av_R_equivalents 0.1015
_diffrn_reflns_av_sigmaI/netI 0.0556
_diffrn_reflns_limit_h_max 11
_diffrn_reflns_limit_h_min -11
_diffrn_reflns_limit_k_max 17
_diffrn_reflns_limit_k_min -17
_diffrn_reflns_limit_l_max 26
_diffrn_reflns_limit_l_min -26
_diffrn_reflns_number 36143
_diffrn_reflns_theta_full 26.00
_diffrn_reflns_theta_max 26.00
_diffrn_reflns_theta_min 2.38
_exptl_absorpt_coefficient_mu 6.857
_exptl_absorpt_correction_T_max 0.6454
_exptl_absorpt_correction_T_min 0.4261
_exptl_absorpt_correction_type psi-scan
_exptl_crystal_colour yellow
_exptl_crystal_density_diffrn 2.004
_exptl_crystal_density_method 'not measured'
_exptl_crystal_description block
_exptl_crystal_F_000 1648
_exptl_crystal_size_max 0.15
_exptl_crystal_size_mid 0.10
_exptl_crystal_size_min 0.07
_refine_diff_density_max 1.134
_refine_diff_density_min -0.913
_refine_diff_density_rms 0.158
_refine_ls_extinction_coef 0.00005(10)
_refine_ls_extinction_method none
_refine_ls_goodness_of_fit_ref 1.276
_refine_ls_hydrogen_treatment noref
_refine_ls_matrix_type full
_refine_ls_number_parameters 289
_refine_ls_number_reflns 5439
_refine_ls_number_restraints 0
_refine_ls_restrained_S_all 1.276
_refine_ls_R_factor_all 0.0785
_refine_ls_R_factor_gt 0.0589
_refine_ls_shift/su_max 0.001
_refine_ls_shift/su_mean 0.000
_refine_ls_structure_factor_coef Fsqd
_refine_ls_weighting_details 'calc w=1/[\s^2^(Fo^2^)+(0.0100P)^2^+13.2090P] where P=(Fo^2^+2Fc^2^)/3'
_refine_ls_weighting_scheme calc
_refine_ls_wR_factor_gt 0.0939
_refine_ls_wR_factor_ref 0.0984
_reflns_number_gt 4509
_reflns_number_total 5439
_reflns_threshold_expression >2sigma(I)
_cod_data_source_file b108790h.txt
_cod_data_source_block tebr
_cod_depositor_comments
;
The following automatic conversions were performed:
'_exptl_absorpt_correction_type' value 'Psi-scan' changed to 'psi-scan'
according to '/home/saulius/struct/CIF-dictionaries/cif_core.dic'
dictionary named 'cif_core.dic' version 2.4.1 from 2010-06-29.

Automatic conversion script
Id: cif_fix_enum 1527 2010-12-29 10:47:43Z saulius 
;
_cod_original_sg_symbol_H-M P2(1)/n
_cod_database_code 7011188

loop_
_symmetry_equiv_pos_as_xyz
'x, y, z'
'-x+1/2, y+1/2, -z+1/2'
'-x, -y, -z'
'x-1/2, -y-1/2, z-1/2'

loop_
_atom_site_label
_atom_site_type_symbol
_atom_site_fract_x
_atom_site_fract_y
_atom_site_fract_z
_atom_site_U_iso_or_equiv
_atom_site_adp_type
_atom_site_occupancy
_atom_site_symmetry_multiplicity
_atom_site_calc_flag
_atom_site_refinement_flags
_atom_site_disorder_assembly
_atom_site_disorder_group
Te1 Te -0.54595(5) 0.71158(3) 0.58864(2) 0.02120(12) Uani 1 1 d . . .
Br1 Br -0.69838(8) 0.63290(6) 0.49214(3) 0.03070(19) Uani 1 1 d . . .
Br2 Br -0.60510(8) 0.55298(6) 0.65154(3) 0.0324(2) Uani 1 1 d . . .
Br3 Br -0.39408(7) 0.77393(5) 0.68926(3) 0.02675(18) Uani 1 1 d . . .
Br4 Br -0.47766(8) 0.86444(5) 0.52129(3) 0.02879(18) Uani 1 1 d . . .
Cl1 Cl -0.3139(3) 1.0273(2) 0.34447(11) 0.0593(7) Uani 1 1 d . . .
Cl2 Cl -0.1148(3) 1.1423(2) 0.42175(12) 0.0654(7) Uani 1 1 d . . .
P1 P -0.07039(18) 0.72132(14) 0.37444(8) 0.0212(4) Uani 1 1 d . . .
O1 O -0.0789(5) 0.7068(3) 0.4461(2) 0.0229(10) Uani 1 1 d . . .
C1 C -0.1150(8) 0.6126(5) 0.4715(3) 0.0276(17) Uani 1 1 d . . .
H1A H -0.0474 0.5633 0.4593 0.033 Uiso 1 1 calc R . .
H1B H -0.2114 0.5933 0.4557 0.033 Uiso 1 1 calc R . .
C2 C -0.1076(7) 0.6223(5) 0.5407(3) 0.0263(16) Uani 1 1 d . . .
H2A H -0.0138 0.6487 0.5547 0.032 Uiso 1 1 calc R . .
H2B H -0.1145 0.5575 0.5588 0.032 Uiso 1 1 calc R . .
C3 C -0.2209(7) 0.6855(5) 0.5657(3) 0.0232(16) Uani 1 1 d . . .
H3A H -0.1997 0.6955 0.6104 0.028 Uiso 1 1 calc R . .
H3B H -0.2215 0.7489 0.5452 0.028 Uiso 1 1 calc R . .
C4 C -0.3650(7) 0.6383(5) 0.5543(3) 0.0247(16) Uani 1 1 d . . .
H4A H -0.3594 0.5735 0.5728 0.030 Uiso 1 1 calc R . .
H4B H -0.3837 0.6299 0.5093 0.030 Uiso 1 1 calc R . .
C5 C -0.2062(11) 1.0326(7) 0.4132(4) 0.062(3) Uani 1 1 d . . .
H5A H -0.1370 0.9794 0.4140 0.074 Uiso 1 1 calc R . .
H5B H -0.2654 1.0238 0.4484 0.074 Uiso 1 1 calc R . .
C11 C -0.2450(7) 0.7291(5) 0.3392(3) 0.0205(15) Uani 1 1 d . . .
C12 C -0.3533(7) 0.7576(5) 0.3752(3) 0.0269(17) Uani 1 1 d . . .
H12 H -0.3334 0.7720 0.4176 0.032 Uiso 1 1 calc R . .
C13 C -0.4903(8) 0.7648(6) 0.3486(4) 0.0356(19) Uani 1 1 d . . .
H13 H -0.5644 0.7838 0.3730 0.043 Uiso 1 1 calc R . .
C14 C -0.5199(7) 0.7447(6) 0.2874(4) 0.0343(19) Uani 1 1 d . . .
H14 H -0.6143 0.7495 0.2697 0.041 Uiso 1 1 calc R . .
C15 C -0.4118(8) 0.7174(6) 0.2509(3) 0.0315(17) Uani 1 1 d . . .
H15 H -0.4322 0.7043 0.2084 0.038 Uiso 1 1 calc R . .
C16 C -0.2765(7) 0.7095(5) 0.2765(3) 0.0279(16) Uani 1 1 d . . .
H16 H -0.2031 0.6905 0.2517 0.033 Uiso 1 1 calc R . .
C21 C 0.0230(7) 0.8313(5) 0.3687(3) 0.0230(15) Uani 1 1 d . . .
C22 C -0.0080(8) 0.8911(5) 0.3177(3) 0.0287(17) Uani 1 1 d . . .
H22 H -0.0810 0.8745 0.2874 0.034 Uiso 1 1 calc R . .
C23 C 0.0688(8) 0.9744(6) 0.3122(3) 0.0305(17) Uani 1 1 d . . .
H23 H 0.0474 1.0158 0.2781 0.037 Uiso 1 1 calc R . .
C24 C 0.1766(8) 0.9980(6) 0.3558(4) 0.0355(19) Uani 1 1 d . . .
H24 H 0.2280 1.0558 0.3515 0.043 Uiso 1 1 calc R . .
C25 C 0.2106(8) 0.9384(6) 0.4055(4) 0.0329(18) Uani 1 1 d . . .
H25 H 0.2865 0.9544 0.4346 0.039 Uiso 1 1 calc R . .
C26 C 0.1321(7) 0.8542(5) 0.4128(3) 0.0259(16) Uani 1 1 d . . .
H26 H 0.1530 0.8135 0.4473 0.031 Uiso 1 1 calc R . .
C31 C 0.0209(7) 0.6238(5) 0.3419(3) 0.0192(14) Uani 1 1 d . . .
C32 C 0.1689(7) 0.6293(5) 0.3414(3) 0.0223(15) Uani 1 1 d . . .
H32 H 0.2185 0.6850 0.3559 0.027 Uiso 1 1 calc R . .
C33 C 0.2408(8) 0.5514(6) 0.3191(3) 0.0303(18) Uani 1 1 d . . .
H33 H 0.3409 0.5537 0.3190 0.036 Uiso 1 1 calc R . .
C34 C 0.1701(8) 0.4715(6) 0.2974(3) 0.0334(18) Uani 1 1 d . . .
H34 H 0.2210 0.4194 0.2817 0.040 Uiso 1 1 calc R . .
C35 C 0.0242(8) 0.4662(6) 0.2983(4) 0.0364(19) Uani 1 1 d . . .
H35 H -0.0247 0.4100 0.2842 0.044 Uiso 1 1 calc R . .
C36 C -0.0498(8) 0.5435(6) 0.3200(3) 0.0316(18) Uani 1 1 d . . .
H36 H -0.1499 0.5408 0.3197 0.038 Uiso 1 1 calc R . .

loop_
_atom_site_aniso_label
_atom_site_aniso_U_11
_atom_site_aniso_U_22
_atom_site_aniso_U_33
_atom_site_aniso_U_23
_atom_site_aniso_U_13
_atom_site_aniso_U_12
Te1 0.0162(2) 0.0288(3) 0.0191(2) -0.00027(19) 0.00508(16) 0.00086(19)
Br1 0.0270(4) 0.0370(5) 0.0272(4) -0.0028(3) -0.0037(3) 0.0002(3)
Br2 0.0240(4) 0.0416(5) 0.0322(4) 0.0100(3) 0.0059(3) -0.0064(3)
Br3 0.0249(4) 0.0348(4) 0.0209(3) -0.0042(3) 0.0040(3) -0.0009(3)
Br4 0.0289(4) 0.0296(4) 0.0286(4) 0.0036(3) 0.0075(3) 0.0021(3)
Cl1 0.0518(15) 0.0676(17) 0.0593(15) 0.0099(13) 0.0096(12) 0.0153(12)
Cl2 0.0670(17) 0.0761(19) 0.0554(15) -0.0119(14) 0.0208(13) 0.0140(14)
P1 0.0173(9) 0.0268(10) 0.0202(8) -0.0003(8) 0.0071(7) -0.0003(7)
O1 0.024(3) 0.027(3) 0.018(2) 0.004(2) 0.0080(19) 0.002(2)
C1 0.027(4) 0.031(4) 0.027(4) 0.005(3) 0.014(3) 0.004(3)
C2 0.027(4) 0.028(4) 0.025(4) 0.007(3) 0.009(3) 0.009(3)
C3 0.018(4) 0.036(4) 0.016(3) -0.001(3) 0.005(3) 0.004(3)
C4 0.018(4) 0.031(4) 0.027(4) 0.001(3) 0.012(3) 0.004(3)
C5 0.078(7) 0.058(7) 0.053(6) 0.008(5) 0.031(5) 0.033(6)
C11 0.014(3) 0.020(4) 0.029(4) 0.006(3) 0.007(3) 0.002(3)
C12 0.023(4) 0.031(4) 0.027(4) 0.001(3) 0.003(3) 0.001(3)
C13 0.020(4) 0.040(5) 0.048(5) 0.003(4) 0.011(4) 0.001(3)
C14 0.008(4) 0.041(5) 0.053(5) 0.012(4) -0.008(3) -0.003(3)
C15 0.029(4) 0.036(5) 0.029(4) 0.004(4) 0.001(3) 0.000(3)
C16 0.028(4) 0.032(4) 0.024(4) -0.001(3) 0.003(3) 0.003(3)
C21 0.021(4) 0.030(4) 0.020(3) 0.001(3) 0.012(3) 0.003(3)
C22 0.026(4) 0.035(5) 0.027(4) 0.000(3) 0.007(3) 0.003(3)
C23 0.040(5) 0.027(4) 0.025(4) 0.002(3) 0.013(3) -0.003(3)
C24 0.036(5) 0.032(5) 0.040(5) 0.001(4) 0.015(4) -0.007(4)
C25 0.026(4) 0.036(5) 0.036(4) -0.003(4) -0.001(3) -0.006(3)
C26 0.027(4) 0.029(4) 0.021(4) 0.001(3) 0.001(3) 0.001(3)
C31 0.020(4) 0.019(4) 0.019(3) -0.002(3) 0.007(3) 0.002(3)
C32 0.022(4) 0.027(4) 0.019(3) -0.003(3) 0.004(3) 0.002(3)
C33 0.026(4) 0.041(5) 0.025(4) 0.003(3) 0.011(3) 0.007(3)
C34 0.037(5) 0.034(5) 0.031(4) -0.002(4) 0.014(3) 0.009(4)
C35 0.043(5) 0.029(5) 0.039(5) 0.000(4) 0.014(4) -0.002(4)
C36 0.024(4) 0.034(5) 0.037(4) -0.001(4) 0.009(3) -0.004(3)

loop_
_atom_type_symbol
_atom_type_description
_atom_type_scat_dispersion_real
_atom_type_scat_dispersion_imag
_atom_type_scat_source
C C 0.0033 0.0016 'International Tables Vol C Tables 4.2.6.8 and 6.1.1.4'
H H 0.0000 0.0000 'International Tables Vol C Tables 4.2.6.8 and 6.1.1.4'
O O 0.0106 0.0060 'International Tables Vol C Tables 4.2.6.8 and 6.1.1.4'
P P 0.1023 0.0942 'International Tables Vol C Tables 4.2.6.8 and 6.1.1.4'
Cl Cl 0.1484 0.1585 'International Tables Vol C Tables 4.2.6.8 and 6.1.1.4'
Br Br -0.2901 2.4595 'International Tables Vol C Tables 4.2.6.8 and 6.1.1.4'
Te Te -0.5308 1.6751 'International Tables Vol C Tables 4.2.6.8 and 6.1.1.4'

loop_
_geom_angle_atom_site_label_1
_geom_angle_atom_site_label_2
_geom_angle_atom_site_label_3
_geom_angle
_geom_angle_site_symmetry_1
_geom_angle_site_symmetry_3
_geom_angle_publ_flag
C4 Te1 Br3 92.50(19) . . ?
C4 Te1 Br2 89.36(19) . . ?
Br3 Te1 Br2 88.27(3) . . ?
C4 Te1 Br4 87.51(19) . . ?
Br3 Te1 Br4 93.00(3) . . ?
Br2 Te1 Br4 176.67(3) . . ?
C4 Te1 Br1 86.11(19) . . ?
Br3 Te1 Br1 174.79(3) . . ?
Br2 Te1 Br1 86.70(3) . . ?
Br4 Te1 Br1 91.95(3) . . ?
O1 P1 C11 108.7(3) . . ?
O1 P1 C21 104.0(3) . . ?
C11 P1 C21 111.7(3) . . ?
O1 P1 C31 110.8(3) . . ?
C11 P1 C31 109.8(3) . . ?
C21 P1 C31 111.7(3) . . ?
C1 O1 P1 120.9(4) . . ?
O1 C1 C2 107.4(6) . . ?
O1 C1 H1A 110.2 . . ?
C2 C1 H1A 110.2 . . ?
O1 C1 H1B 110.2 . . ?
C2 C1 H1B 110.2 . . ?
H1A C1 H1B 108.5 . . ?
C1 C2 C3 115.3(6) . . ?
C1 C2 H2A 108.5 . . ?
C3 C2 H2A 108.5 . . ?
C1 C2 H2B 108.5 . . ?
C3 C2 H2B 108.5 . . ?
H2A C2 H2B 107.5 . . ?
C4 C3 C2 109.9(6) . . ?
C4 C3 H3A 109.7 . . ?
C2 C3 H3A 109.7 . . ?
C4 C3 H3B 109.7 . . ?
C2 C3 H3B 109.7 . . ?
H3A C3 H3B 108.2 . . ?
C3 C4 Te1 117.6(5) . . ?
C3 C4 H4A 107.9 . . ?
Te1 C4 H4A 107.9 . . ?
C3 C4 H4B 107.9 . . ?
Te1 C4 H4B 107.9 . . ?
H4A C4 H4B 107.2 . . ?
Cl1 C5 Cl2 112.2(5) . . ?
Cl1 C5 H5A 109.2 . . ?
Cl2 C5 H5A 109.2 . . ?
Cl1 C5 H5B 109.2 . . ?
Cl2 C5 H5B 109.2 . . ?
H5A C5 H5B 107.9 . . ?
C12 C11 C16 119.3(6) . . ?
C12 C11 P1 118.5(5) . . ?
C16 C11 P1 122.2(5) . . ?
C13 C12 C11 119.5(7) . . ?
C13 C12 H12 120.3 . . ?
C11 C12 H12 120.3 . . ?
C14 C13 C12 120.7(7) . . ?
C14 C13 H13 119.7 . . ?
C12 C13 H13 119.7 . . ?
C13 C14 C15 120.2(7) . . ?
C13 C14 H14 119.9 . . ?
C15 C14 H14 119.9 . . ?
C16 C15 C14 119.8(7) . . ?
C16 C15 H15 120.1 . . ?
C14 C15 H15 120.1 . . ?
C15 C16 C11 120.5(7) . . ?
C15 C16 H16 119.7 . . ?
C11 C16 H16 119.7 . . ?
C26 C21 C22 120.7(7) . . ?
C26 C21 P1 119.8(5) . . ?
C22 C21 P1 119.4(6) . . ?
C23 C22 C21 119.2(7) . . ?
C23 C22 H22 120.4 . . ?
C21 C22 H22 120.4 . . ?
C22 C23 C24 120.5(7) . . ?
C22 C23 H23 119.7 . . ?
C24 C23 H23 119.7 . . ?
C23 C24 C25 120.8(7) . . ?
C23 C24 H24 119.6 . . ?
C25 C24 H24 119.6 . . ?
C24 C25 C26 119.7(7) . . ?
C24 C25 H25 120.2 . . ?
C26 C25 H25 120.2 . . ?
C21 C26 C25 119.0(7) . . ?
C21 C26 H26 120.5 . . ?
C25 C26 H26 120.5 . . ?
C36 C31 C32 120.3(6) . . ?
C36 C31 P1 121.3(5) . . ?
C32 C31 P1 118.3(5) . . ?
C33 C32 C31 118.4(7) . . ?
C33 C32 H32 120.8 . . ?
C31 C32 H32 120.8 . . ?
C34 C33 C32 121.2(7) . . ?
C34 C33 H33 119.4 . . ?
C32 C33 H33 119.4 . . ?
C33 C34 C35 120.2(7) . . ?
C33 C34 H34 119.9 . . ?
C35 C34 H34 119.9 . . ?
C34 C35 C36 119.6(8) . . ?
C34 C35 H35 120.2 . . ?
C36 C35 H35 120.2 . . ?
C31 C36 C35 120.4(7) . . ?
C31 C36 H36 119.8 . . ?
C35 C36 H36 119.8 . . ?

loop_
_geom_bond_atom_site_label_1
_geom_bond_atom_site_label_2
_geom_bond_distance
_geom_bond_site_symmetry_2
_geom_bond_publ_flag
Te1 C4 2.177(6) . ?
Te1 Br3 2.6776(8) . ?
Te1 Br2 2.6823(9) . ?
Te1 Br4 2.6933(9) . ?
Te1 Br1 2.6952(9) . ?
Cl1 C5 1.751(11) . ?
Cl2 C5 1.762(12) . ?
P1 O1 1.581(4) . ?
P1 C11 1.777(7) . ?
P1 C21 1.780(7) . ?
P1 C31 1.786(7) . ?
O1 C1 1.475(8) . ?
C1 C2 1.509(9) . ?
C1 H1A 0.9900 . ?
C1 H1B 0.9900 . ?
C2 C3 1.521(9) . ?
C2 H2A 0.9900 . ?
C2 H2B 0.9900 . ?
C3 C4 1.521(9) . ?
C3 H3A 0.9900 . ?
C3 H3B 0.9900 . ?
C4 H4A 0.9900 . ?
C4 H4B 0.9900 . ?
C5 H5A 0.9900 . ?
C5 H5B 0.9900 . ?
C11 C12 1.395(9) . ?
C11 C16 1.403(9) . ?
C12 C13 1.387(10) . ?
C12 H12 0.9500 . ?
C13 C14 1.371(11) . ?
C13 H13 0.9500 . ?
C14 C15 1.396(11) . ?
C14 H14 0.9500 . ?
C15 C16 1.366(10) . ?
C15 H15 0.9500 . ?
C16 H16 0.9500 . ?
C21 C26 1.397(10) . ?
C21 C22 1.402(10) . ?
C22 C23 1.381(10) . ?
C22 H22 0.9500 . ?
C23 C24 1.383(11) . ?
C23 H23 0.9500 . ?
C24 C25 1.385(11) . ?
C24 H24 0.9500 . ?
C25 C26 1.405(10) . ?
C25 H25 0.9500 . ?
C26 H26 0.9500 . ?
C31 C36 1.373(10) . ?
C31 C32 1.407(9) . ?
C32 C33 1.389(10) . ?
C32 H32 0.9500 . ?
C33 C34 1.367(11) . ?
C33 H33 0.9500 . ?
C34 C35 1.387(11) . ?
C34 H34 0.9500 . ?
C35 C36 1.388(11) . ?
C35 H35 0.9500 . ?
C36 H36 0.9500 . ?
